data_7102763
loop_
_publ_author_name
'Caltagirone, Claudia'
'Bates, Gareth W.'
'Gale, Philip A.'
'Light, Mark E.'

_publ_section_title
;
 Anion binding vs. sulfonamide deprotonation in functionalised ureas
;
_journal_coden_ASTM CHCOFS
_journal_issue 1
_journal_name_full
;
 Chemical Communications (Cambridge, United Kingdom)
;
_journal_page_first 61
_journal_page_last 63
_journal_paper_doi 10.1039/b713431b
_journal_year 2008
_chemical_formula_moiety 'C16 H36 N, C19 H17 N3 O3 S, C7 H5 O2'
_chemical_formula_sum 'C42 H58 N4 O5 S'
_chemical_formula_weight 730.98
_space_group_IT_number 14
_symmetry_cell_setting monoclinic
_symmetry_space_group_name_Hall '-P 2yn'
_symmetry_space_group_name_H-M 'P 1 21/n 1'
_atom_sites_solution_hydrogens geom
_atom_sites_solution_primary direct
_atom_sites_solution_secondary difmap
_audit_creation_method SHELXL-97
_cell_angle_alpha 90.00
_cell_angle_beta 96.544(3)
_cell_angle_gamma 90.00
_cell_formula_units_Z 4
_cell_length_a 10.0564(5)
_cell_length_b 24.5513(11)
_cell_length_c 16.6808(5)
_cell_measurement_reflns_used 102932
_cell_measurement_temperature 120(2)
_cell_measurement_theta_max 27.48
_cell_measurement_theta_min 2.91
_cell_volume 4091.6(3)
_computing_cell_refinement 'DENZO (Otwinowski & Minor, 1997) & COLLECT (Hooft, R.W.W., 1998)'
_computing_data_collection 'COLLECT (Hooft, R.W.W., 1998)'
_computing_data_reduction 'DENZO (Otwinowski & Minor, 1997) & COLLECT (Hooft, R.W.W., 1998)'
_computing_molecular_graphics 'CAMERON (Watkin, et al., 1993)'
_computing_publication_material 'WINGX (Farrugia, 1998)'
_computing_structure_refinement 'SHELXL-97 (Sheldrick, 1997)'
_computing_structure_solution 'SHELXS-97 (Sheldrick, 1997)'
_diffrn_ambient_temperature 120(2)
_diffrn_detector_area_resol_mean 9.091
_diffrn_measured_fraction_theta_full 0.986
_diffrn_measured_fraction_theta_max 0.986
_diffrn_measurement_device_type 'Bruker-Nonius CCD camera on \k-goniostat'
_diffrn_measurement_method '\f & \w scans to fill the asymmetric unit'
_diffrn_radiation_monochromator '10cm confocal mirrors'
_diffrn_radiation_source 'Bruker Nonius FR591 Rotating Anode'
_diffrn_radiation_type MoK\a
_diffrn_radiation_wavelength 0.71073
_diffrn_reflns_av_R_equivalents 0.0578
_diffrn_reflns_av_sigmaI/netI 0.0625
_diffrn_reflns_limit_h_max 13
_diffrn_reflns_limit_h_min -13
_diffrn_reflns_limit_k_max 31
_diffrn_reflns_limit_k_min -31
_diffrn_reflns_limit_l_max 21
_diffrn_reflns_limit_l_min -21
_diffrn_reflns_number 35935
_diffrn_reflns_theta_full 27.48
_diffrn_reflns_theta_max 27.48
_diffrn_reflns_theta_min 2.97
_diffrn_standards_number 0
_exptl_absorpt_coefficient_mu 0.126
_exptl_absorpt_correction_T_max 0.9950
_exptl_absorpt_correction_T_min 0.9676
_exptl_absorpt_correction_type multi-scan
_exptl_absorpt_process_details
;
SADABS V2.10 (Sheldrick, G.M., 2003)
;
_exptl_crystal_colour Colourless
_exptl_crystal_density_diffrn 1.187
_exptl_crystal_density_method 'not measured'
_exptl_crystal_description Block
_exptl_crystal_F_000 1576
_exptl_crystal_size_max 0.18
_exptl_crystal_size_mid 0.1
_exptl_crystal_size_min 0.04
_refine_diff_density_max 0.372
_refine_diff_density_min -0.390
_refine_diff_density_rms 0.066
_refine_ls_extinction_method none
_refine_ls_goodness_of_fit_ref 1.087
_refine_ls_hydrogen_treatment mixed
_refine_ls_matrix_type full
_refine_ls_number_parameters 485
_refine_ls_number_reflns 9245
_refine_ls_number_restraints 0
_refine_ls_restrained_S_all 1.087
_refine_ls_R_factor_all 0.1280
_refine_ls_R_factor_gt 0.0876
_refine_ls_shift/su_max 0.001
_refine_ls_shift/su_mean 0.000
_refine_ls_structure_factor_coef Fsqd
_refine_ls_weighting_details 'calc w=1/[\s^2^(Fo^2^)+(0.0140P)^2^+9.1032P] where P=(Fo^2^+2Fc^2^)/3'
_refine_ls_weighting_scheme calc
_refine_ls_wR_factor_gt 0.1560
_refine_ls_wR_factor_ref 0.1781
_reflns_number_gt 6534
_reflns_number_total 9245
_reflns_threshold_expression >2sigma(I)
_cod_data_source_file b713431b.txt
_cod_data_source_block 2007sot0738
_cod_depositor_comments
;
The following automatic conversions were performed:
'_symmetry_cell_setting' value 'Monoclinic' changed to 'monoclinic'
according to '/home/saulius/struct/CIF-dictionaries/cif_core.dic'
dictionary named 'cif_core.dic' version 2.4.1 from 2010-06-29.

Automatic conversion script
Id: cif_fix_enum 1527 2010-12-29 10:47:43Z saulius 
;
_cod_original_sg_symbol_H-M P2(1)/n
_cod_database_code 7102763

loop_
_symmetry_equiv_pos_as_xyz
'x, y, z'
'-x+1/2, y+1/2, -z+1/2'
'-x, -y, -z'
'x-1/2, -y-1/2, z-1/2'

loop_
_atom_site_label
_atom_site_type_symbol
_atom_site_fract_x
_atom_site_fract_y
_atom_site_fract_z
_atom_site_U_iso_or_equiv
_atom_site_adp_type
_atom_site_occupancy
_atom_site_symmetry_multiplicity
_atom_site_calc_flag
_atom_site_refinement_flags
_atom_site_disorder_assembly
_atom_site_disorder_group
S1 S 0.86751(8) 0.20445(4) 0.49054(5) 0.0355(2) Uani 1 1 d . . .
O1 O 0.9478(2) 0.07500(9) 0.22741(14) 0.0370(5) Uani 1 1 d . . .
O2 O 0.9163(2) 0.19223(12) 0.57285(14) 0.0481(7) Uani 1 1 d . . .
O3 O 0.7835(2) 0.25131(10) 0.47318(16) 0.0432(6) Uani 1 1 d . . .
N1 N 0.8185(3) 0.14924(11) 0.18651(17) 0.0321(6) Uani 1 1 d . . .
H99 H 0.798(3) 0.1813(15) 0.202(2) 0.038(10) Uiso 1 1 d . . .
N2 N 0.9844(3) 0.15736(11) 0.29081(17) 0.0319(6) Uani 1 1 d . . .
H98 H 0.957(3) 0.1901(14) 0.2894(19) 0.024(8) Uiso 1 1 d . . .
N3 N 0.9943(3) 0.21378(12) 0.43909(18) 0.0324(6) Uani 1 1 d . . .
H97 H 0.968(4) 0.2348(18) 0.395(3) 0.063(14) Uiso 1 1 d . . .
C1 C 0.7318(3) 0.07268(13) 0.09907(19) 0.0317(7) Uani 1 1 d . . .
H1 H 0.8021 0.0492 0.1207 0.038 Uiso 1 1 calc R . .
C2 C 0.6347(3) 0.05398(14) 0.0397(2) 0.0349(7) Uani 1 1 d . . .
H2 H 0.6380 0.0173 0.0218 0.042 Uiso 1 1 calc R . .
C3 C 0.5328(3) 0.08802(14) 0.0059(2) 0.0342(7) Uani 1 1 d . . .
H3 H 0.4671 0.0748 -0.0349 0.041 Uiso 1 1 calc R . .
C4 C 0.5278(3) 0.14119(14) 0.0322(2) 0.0336(7) Uani 1 1 d . . .
H4 H 0.4588 0.1647 0.0093 0.040 Uiso 1 1 calc R . .
C5 C 0.6234(3) 0.16040(13) 0.09217(19) 0.0319(7) Uani 1 1 d . . .
H5 H 0.6196 0.1971 0.1099 0.038 Uiso 1 1 calc R . .
C6 C 0.7257(3) 0.12598(13) 0.12677(19) 0.0288(7) Uani 1 1 d . . .
C7 C 0.9183(3) 0.12241(12) 0.23439(19) 0.0285(7) Uani 1 1 d . . .
C8 C 1.0766(3) 0.14041(13) 0.35600(19) 0.0306(7) Uani 1 1 d . . .
C9 C 1.1651(3) 0.09755(14) 0.3498(2) 0.0377(8) Uani 1 1 d . . .
H9 H 1.1654 0.0789 0.2999 0.045 Uiso 1 1 calc R . .
C10 C 1.2533(3) 0.08174(15) 0.4160(2) 0.0419(8) Uani 1 1 d . . .
H10 H 1.3124 0.0521 0.4111 0.050 Uiso 1 1 calc R . .
C11 C 1.2557(4) 0.10875(16) 0.4888(2) 0.0443(9) Uani 1 1 d . . .
H11 H 1.3151 0.0974 0.5341 0.053 Uiso 1 1 calc R . .
C12 C 1.1705(3) 0.15257(15) 0.4949(2) 0.0373(8) Uani 1 1 d . . .
H12 H 1.1732 0.1720 0.5444 0.045 Uiso 1 1 calc R . .
C13 C 1.0814(3) 0.16827(13) 0.4296(2) 0.0316(7) Uani 1 1 d . . .
C14 C 0.7839(3) 0.14549(14) 0.4502(2) 0.0342(7) Uani 1 1 d . . .
C15 C 0.8116(4) 0.09605(17) 0.4872(3) 0.0555(11) Uani 1 1 d . . .
H15 H 0.8704 0.0941 0.5359 0.067 Uiso 1 1 calc R . .
C16 C 0.7535(5) 0.04914(18) 0.4531(3) 0.0698(14) Uani 1 1 d . . .
H16 H 0.7720 0.0149 0.4786 0.084 Uiso 1 1 calc R . .
C17 C 0.6690(4) 0.05200(17) 0.3823(3) 0.0580(11) Uani 1 1 d . . .
H17 H 0.6294 0.0198 0.3588 0.070 Uiso 1 1 calc R . .
C18 C 0.6418(4) 0.10155(16) 0.3455(2) 0.0478(9) Uani 1 1 d . . .
H18 H 0.5829 0.1035 0.2969 0.057 Uiso 1 1 calc R . .
C19 C 0.6998(3) 0.14863(15) 0.3790(2) 0.0396(8) Uani 1 1 d . . .
H19 H 0.6819 0.1828 0.3533 0.048 Uiso 1 1 calc R . .
O4 O 0.9339(3) 0.27611(10) 0.30415(16) 0.0466(6) Uani 1 1 d . . .
O5 O 0.7355(3) 0.24761(10) 0.24448(17) 0.0524(7) Uani 1 1 d . . .
C20 C 0.6536(3) 0.35510(14) 0.21198(19) 0.0336(7) Uani 1 1 d . . .
H20 H 0.6051 0.3271 0.1823 0.040 Uiso 1 1 calc R . .
C21 C 0.6107(4) 0.40867(16) 0.2039(2) 0.0420(9) Uani 1 1 d . . .
H21 H 0.5333 0.4174 0.1681 0.050 Uiso 1 1 calc R . .
C22 C 0.6803(4) 0.44955(15) 0.2480(2) 0.0430(9) Uani 1 1 d . . .
H22 H 0.6502 0.4862 0.2430 0.052 Uiso 1 1 calc R . .
C23 C 0.7930(4) 0.43682(14) 0.2990(2) 0.0399(8) Uani 1 1 d . . .
H23 H 0.8409 0.4649 0.3290 0.048 Uiso 1 1 calc R . .
C24 C 0.8378(3) 0.38367(13) 0.3072(2) 0.0333(7) Uani 1 1 d . . .
H24 H 0.9161 0.3754 0.3426 0.040 Uiso 1 1 calc R . .
C25 C 0.7684(3) 0.34240(12) 0.26387(19) 0.0284(7) Uani 1 1 d . . .
C26 C 0.8158(4) 0.28416(14) 0.2718(2) 0.0373(8) Uani 1 1 d . . .
N4 N 0.4039(2) 0.31450(10) 0.40221(16) 0.0280(6) Uani 1 1 d . . .
C27 C 0.4372(3) 0.27787(13) 0.33387(19) 0.0308(7) Uani 1 1 d . . .
H27A H 0.4689 0.3012 0.2915 0.037 Uiso 1 1 calc R . .
H27B H 0.5127 0.2541 0.3549 0.037 Uiso 1 1 calc R . .
C28 C 0.3260(3) 0.24210(14) 0.2947(2) 0.0374(8) Uani 1 1 d . . .
H28A H 0.2495 0.2649 0.2724 0.045 Uiso 1 1 calc R . .
H28B H 0.2948 0.2173 0.3354 0.045 Uiso 1 1 calc R . .
C29 C 0.3771(4) 0.20914(16) 0.2275(2) 0.0435(9) Uani 1 1 d . . .
H29A H 0.4195 0.2343 0.1917 0.052 Uiso 1 1 calc R . .
H29B H 0.4473 0.1839 0.2517 0.052 Uiso 1 1 calc R . .
C30 C 0.2729(4) 0.17675(17) 0.1774(2) 0.0528(10) Uani 1 1 d . . .
H30A H 0.2257 0.1534 0.2125 0.079 Uiso 1 1 calc R . .
H30B H 0.3156 0.1541 0.1393 0.079 Uiso 1 1 calc R . .
H30C H 0.2089 0.2015 0.1474 0.079 Uiso 1 1 calc R . .
C31 C 0.2846(3) 0.35092(13) 0.3755(2) 0.0328(7) Uani 1 1 d . . .
H31A H 0.2062 0.3275 0.3589 0.039 Uiso 1 1 calc R . .
H31B H 0.2637 0.3726 0.4225 0.039 Uiso 1 1 calc R . .
C32 C 0.3033(3) 0.38973(14) 0.3066(2) 0.0383(8) Uani 1 1 d . . .
H32A H 0.3222 0.3687 0.2586 0.046 Uiso 1 1 calc R . .
H32B H 0.3805 0.4139 0.3224 0.046 Uiso 1 1 calc R . .
C33 C 0.1773(3) 0.42397(14) 0.2859(2) 0.0395(8) Uani 1 1 d . . .
H33A H 0.1005 0.3996 0.2698 0.047 Uiso 1 1 calc R . .
H33B H 0.1578 0.4444 0.3343 0.047 Uiso 1 1 calc R . .
C34 C 0.1927(4) 0.46370(18) 0.2181(3) 0.0615(12) Uani 1 1 d . . .
H34A H 0.2711 0.4868 0.2329 0.092 Uiso 1 1 calc R . .
H34B H 0.1124 0.4865 0.2088 0.092 Uiso 1 1 calc R . .
H34C H 0.2046 0.4435 0.1688 0.092 Uiso 1 1 calc R . .
C35 C 0.5287(3) 0.34833(13) 0.4265(2) 0.0311(7) Uani 1 1 d . . .
H35A H 0.6046 0.3232 0.4409 0.037 Uiso 1 1 calc R . .
H35B H 0.5491 0.3695 0.3789 0.037 Uiso 1 1 calc R . .
C36 C 0.5212(3) 0.38758(14) 0.4962(2) 0.0346(7) Uani 1 1 d . . .
H36A H 0.5136 0.3668 0.5464 0.041 Uiso 1 1 calc R . .
H36B H 0.4407 0.4108 0.4854 0.041 Uiso 1 1 calc R . .
C37 C 0.6457(4) 0.42311(15) 0.5071(2) 0.0409(8) Uani 1 1 d . . .
H37A H 0.7260 0.3995 0.5149 0.049 Uiso 1 1 calc R . .
H37B H 0.6506 0.4448 0.4575 0.049 Uiso 1 1 calc R . .
C38 C 0.6467(4) 0.46131(17) 0.5786(2) 0.0525(10) Uani 1 1 d . . .
H38A H 0.5691 0.4857 0.5704 0.079 Uiso 1 1 calc R . .
H38B H 0.7291 0.4829 0.5837 0.079 Uiso 1 1 calc R . .
H38C H 0.6424 0.4400 0.6279 0.079 Uiso 1 1 calc R . .
C39 C 0.3663(3) 0.28104(13) 0.47317(19) 0.0315(7) Uani 1 1 d . . .
H39A H 0.3523 0.3062 0.5179 0.038 Uiso 1 1 calc R . .
H39B H 0.2801 0.2625 0.4566 0.038 Uiso 1 1 calc R . .
C40 C 0.4684(3) 0.23853(14) 0.5046(2) 0.0353(8) Uani 1 1 d . . .
H40A H 0.5596 0.2522 0.4992 0.042 Uiso 1 1 calc R . .
H40B H 0.4542 0.2050 0.4718 0.042 Uiso 1 1 calc R . .
C41 C 0.4571(3) 0.22507(15) 0.5935(2) 0.0372(8) Uani 1 1 d . . .
H41A H 0.4761 0.2582 0.6266 0.045 Uiso 1 1 calc R . .
H41B H 0.3645 0.2134 0.5993 0.045 Uiso 1 1 calc R . .
C42 C 0.5541(4) 0.18018(17) 0.6246(2) 0.0505(10) Uani 1 1 d . . .
H42A H 0.5343 0.1471 0.5926 0.076 Uiso 1 1 calc R . .
H42B H 0.5443 0.1727 0.6813 0.076 Uiso 1 1 calc R . .
H42C H 0.6460 0.1919 0.6197 0.076 Uiso 1 1 calc R . .

loop_
_atom_site_aniso_label
_atom_site_aniso_U_11
_atom_site_aniso_U_22
_atom_site_aniso_U_33
_atom_site_aniso_U_23
_atom_site_aniso_U_13
_atom_site_aniso_U_12
S1 0.0299(4) 0.0400(5) 0.0373(5) -0.0082(4) 0.0073(3) -0.0011(4)
O1 0.0388(13) 0.0250(12) 0.0462(14) -0.0059(10) 0.0003(11) 0.0006(10)
O2 0.0393(14) 0.075(2) 0.0311(13) -0.0064(13) 0.0084(10) -0.0010(13)
O3 0.0330(13) 0.0406(14) 0.0573(16) -0.0132(12) 0.0113(11) 0.0025(11)
N1 0.0332(15) 0.0207(14) 0.0422(16) -0.0058(12) 0.0034(12) 0.0008(11)
N2 0.0332(15) 0.0223(14) 0.0400(16) -0.0041(12) 0.0032(12) 0.0047(11)
N3 0.0271(14) 0.0315(15) 0.0393(16) -0.0031(13) 0.0062(12) -0.0025(12)
C1 0.0364(18) 0.0223(16) 0.0369(18) -0.0002(13) 0.0062(14) 0.0003(13)
C2 0.0427(19) 0.0262(17) 0.0366(18) -0.0041(14) 0.0075(15) -0.0009(14)
C3 0.0346(18) 0.0335(18) 0.0351(18) 0.0015(14) 0.0062(14) -0.0052(14)
C4 0.0317(17) 0.0321(18) 0.0379(18) 0.0025(14) 0.0084(14) 0.0022(14)
C5 0.0370(18) 0.0231(16) 0.0377(18) -0.0008(13) 0.0140(14) -0.0001(13)
C6 0.0306(16) 0.0258(16) 0.0311(17) 0.0016(13) 0.0085(13) -0.0010(13)
C7 0.0316(16) 0.0218(16) 0.0333(17) -0.0016(13) 0.0084(13) -0.0032(13)
C8 0.0295(16) 0.0247(16) 0.0378(18) 0.0001(13) 0.0054(13) -0.0028(13)
C9 0.0371(19) 0.0310(18) 0.046(2) -0.0034(15) 0.0072(15) 0.0018(15)
C10 0.0346(19) 0.036(2) 0.054(2) 0.0003(17) 0.0034(16) 0.0042(15)
C11 0.0358(19) 0.047(2) 0.048(2) 0.0058(18) -0.0038(16) 0.0006(17)
C12 0.0342(18) 0.039(2) 0.0389(19) -0.0030(15) 0.0032(14) -0.0058(15)
C13 0.0264(16) 0.0283(17) 0.0411(19) -0.0031(14) 0.0079(13) -0.0060(13)
C14 0.0266(16) 0.0393(19) 0.0385(18) -0.0012(15) 0.0114(14) -0.0080(14)
C15 0.059(3) 0.049(2) 0.056(3) 0.014(2) -0.004(2) -0.010(2)
C16 0.073(3) 0.041(2) 0.094(4) 0.019(2) 0.003(3) -0.016(2)
C17 0.058(3) 0.035(2) 0.082(3) -0.009(2) 0.013(2) -0.0170(19)
C18 0.042(2) 0.045(2) 0.056(2) -0.0064(19) 0.0035(17) -0.0114(18)
C19 0.0372(19) 0.0351(19) 0.047(2) 0.0005(16) 0.0047(16) -0.0015(15)
O4 0.0461(15) 0.0380(14) 0.0588(17) 0.0126(12) 0.0194(13) 0.0101(12)
O5 0.0679(19) 0.0252(13) 0.0686(18) -0.0103(12) 0.0277(15) -0.0068(13)
C20 0.0409(19) 0.0347(18) 0.0265(16) -0.0048(14) 0.0091(14) -0.0086(15)
C21 0.0383(19) 0.049(2) 0.040(2) 0.0108(17) 0.0076(15) 0.0062(17)
C22 0.054(2) 0.0272(18) 0.050(2) 0.0038(16) 0.0165(18) 0.0093(16)
C23 0.048(2) 0.0250(17) 0.047(2) -0.0074(15) 0.0092(17) -0.0035(15)
C24 0.0321(17) 0.0331(18) 0.0351(18) -0.0009(14) 0.0051(13) -0.0014(14)
C25 0.0327(17) 0.0232(16) 0.0321(17) -0.0002(13) 0.0155(13) -0.0008(13)
C26 0.048(2) 0.0280(18) 0.0404(19) -0.0011(15) 0.0236(16) 0.0026(16)
N4 0.0264(13) 0.0250(13) 0.0344(14) 0.0007(11) 0.0110(11) 0.0001(11)
C27 0.0356(17) 0.0241(16) 0.0354(18) 0.0004(13) 0.0152(14) 0.0025(13)
C28 0.0354(18) 0.039(2) 0.0404(19) -0.0065(15) 0.0137(15) -0.0064(15)
C29 0.041(2) 0.045(2) 0.045(2) -0.0082(17) 0.0105(16) 0.0011(17)
C30 0.056(2) 0.055(3) 0.050(2) -0.015(2) 0.0185(19) -0.009(2)
C31 0.0283(16) 0.0272(17) 0.0446(19) -0.0018(14) 0.0122(14) -0.0009(13)
C32 0.0352(18) 0.0304(18) 0.050(2) 0.0053(16) 0.0081(15) 0.0010(14)
C33 0.0330(18) 0.0325(19) 0.052(2) 0.0020(16) 0.0028(16) 0.0016(14)
C34 0.058(3) 0.051(3) 0.075(3) 0.023(2) -0.001(2) 0.011(2)
C35 0.0254(15) 0.0273(16) 0.0421(19) 0.0020(14) 0.0106(13) -0.0030(13)
C36 0.0335(18) 0.0319(18) 0.0392(19) -0.0014(14) 0.0084(14) -0.0049(14)
C37 0.0388(19) 0.045(2) 0.039(2) -0.0022(16) 0.0068(15) -0.0136(16)
C38 0.061(3) 0.049(2) 0.048(2) -0.0034(19) 0.0087(19) -0.021(2)
C39 0.0339(17) 0.0274(17) 0.0356(18) -0.0005(13) 0.0147(14) -0.0050(13)
C40 0.0398(19) 0.0318(18) 0.0369(19) 0.0031(14) 0.0150(15) 0.0023(14)
C41 0.0357(18) 0.040(2) 0.0375(19) 0.0023(15) 0.0099(14) -0.0044(15)
C42 0.051(2) 0.061(3) 0.041(2) 0.0127(19) 0.0113(17) 0.006(2)

loop_
_atom_type_symbol
_atom_type_description
_atom_type_scat_dispersion_real
_atom_type_scat_dispersion_imag
_atom_type_scat_source
C C 0.0033 0.0016 'International Tables Vol C Tables 4.2.6.8 and 6.1.1.4'
H H 0.0000 0.0000 'International Tables Vol C Tables 4.2.6.8 and 6.1.1.4'
N N 0.0061 0.0033 'International Tables Vol C Tables 4.2.6.8 and 6.1.1.4'
O O 0.0106 0.0060 'International Tables Vol C Tables 4.2.6.8 and 6.1.1.4'
S S 0.1246 0.1234 'International Tables Vol C Tables 4.2.6.8 and 6.1.1.4'

loop_
_geom_angle_atom_site_label_1
_geom_angle_atom_site_label_2
_geom_angle_atom_site_label_3
_geom_angle
_geom_angle_site_symmetry_1
_geom_angle_site_symmetry_3
_geom_angle_publ_flag
O2 S1 O3 119.26(16) . . ?
O2 S1 N3 109.24(15) . . ?
O3 S1 N3 104.97(15) . . ?
O2 S1 C14 106.80(17) . . ?
O3 S1 C14 109.59(16) . . ?
N3 S1 C14 106.33(14) . . ?
C7 N1 C6 126.7(3) . . ?
C7 N2 C8 124.3(3) . . ?
C13 N3 S1 118.1(2) . . ?
C2 C1 C6 119.6(3) . . ?
C1 C2 C3 121.1(3) . . ?
C4 C3 C2 119.4(3) . . ?
C3 C4 C5 120.2(3) . . ?
C4 C5 C6 120.4(3) . . ?
C1 C6 C5 119.2(3) . . ?
C1 C6 N1 124.5(3) . . ?
C5 C6 N1 116.3(3) . . ?
O1 C7 N1 125.1(3) . . ?
O1 C7 N2 123.8(3) . . ?
N1 C7 N2 111.0(3) . . ?
C9 C8 C13 118.5(3) . . ?
C9 C8 N2 122.5(3) . . ?
C13 C8 N2 119.0(3) . . ?
C8 C9 C10 120.6(3) . . ?
C11 C10 C9 120.7(3) . . ?
C10 C11 C12 119.2(3) . . ?
C13 C12 C11 120.5(3) . . ?
C12 C13 C8 120.6(3) . . ?
C12 C13 N3 118.5(3) . . ?
C8 C13 N3 121.0(3) . . ?
C15 C14 C19 120.6(3) . . ?
C15 C14 S1 119.2(3) . . ?
C19 C14 S1 120.0(3) . . ?
C14 C15 C16 119.7(4) . . ?
C17 C16 C15 120.0(4) . . ?
C18 C17 C16 120.0(4) . . ?
C17 C18 C19 120.4(4) . . ?
C14 C19 C18 119.3(4) . . ?
C21 C20 C25 119.9(3) . . ?
C20 C21 C22 120.2(3) . . ?
C23 C22 C21 119.7(3) . . ?
C22 C23 C24 120.9(3) . . ?
C23 C24 C25 120.0(3) . . ?
C24 C25 C20 119.4(3) . . ?
C24 C25 C26 120.8(3) . . ?
C20 C25 C26 119.8(3) . . ?
O5 C26 O4 125.3(3) . . ?
O5 C26 C25 117.5(3) . . ?
O4 C26 C25 117.3(3) . . ?
C27 N4 C35 106.1(2) . . ?
C27 N4 C31 111.2(2) . . ?
C35 N4 C31 110.9(2) . . ?
C27 N4 C39 111.1(2) . . ?
C35 N4 C39 111.0(2) . . ?
C31 N4 C39 106.7(2) . . ?
C28 C27 N4 117.0(3) . . ?
C27 C28 C29 109.5(3) . . ?
C30 C29 C28 114.9(3) . . ?
C32 C31 N4 115.4(3) . . ?
C31 C32 C33 110.2(3) . . ?
C34 C33 C32 111.8(3) . . ?
C36 C35 N4 116.0(2) . . ?
C35 C36 C37 110.1(3) . . ?
C38 C37 C36 112.4(3) . . ?
C40 C39 N4 114.9(2) . . ?
C39 C40 C41 111.1(3) . . ?
C42 C41 C40 111.7(3) . . ?

loop_
_geom_bond_atom_site_label_1
_geom_bond_atom_site_label_2
_geom_bond_distance
_geom_bond_site_symmetry_2
_geom_bond_publ_flag
S1 O2 1.436(3) . ?
S1 O3 1.437(3) . ?
S1 N3 1.632(3) . ?
S1 C14 1.768(3) . ?
O1 C7 1.210(4) . ?
N1 C7 1.377(4) . ?
N1 C6 1.406(4) . ?
N2 C7 1.386(4) . ?
N2 C8 1.410(4) . ?
N3 C13 1.440(4) . ?
C1 C2 1.387(5) . ?
C1 C6 1.391(4) . ?
C2 C3 1.391(5) . ?
C3 C4 1.380(5) . ?
C4 C5 1.388(5) . ?
C5 C6 1.404(4) . ?
C8 C9 1.389(4) . ?
C8 C13 1.401(4) . ?
C9 C10 1.390(5) . ?
C10 C11 1.381(5) . ?
C11 C12 1.387(5) . ?
C12 C13 1.385(5) . ?
C14 C15 1.376(5) . ?
C14 C19 1.379(5) . ?
C15 C16 1.384(6) . ?
C16 C17 1.376(6) . ?
C17 C18 1.376(6) . ?
C18 C19 1.383(5) . ?
O4 C26 1.262(4) . ?
O5 C26 1.257(4) . ?
C20 C21 1.386(5) . ?
C20 C25 1.397(5) . ?
C21 C22 1.386(5) . ?
C22 C23 1.374(5) . ?
C23 C24 1.382(5) . ?
C24 C25 1.386(4) . ?
C25 C26 1.508(4) . ?
N4 C27 1.519(4) . ?
N4 C35 1.521(4) . ?
N4 C31 1.521(4) . ?
N4 C39 1.524(4) . ?
C27 C28 1.511(4) . ?
C28 C29 1.519(5) . ?
C29 C30 1.494(5) . ?
C31 C32 1.521(5) . ?
C32 C33 1.527(5) . ?
C33 C34 1.515(5) . ?
C35 C36 1.520(4) . ?
C36 C37 1.520(4) . ?
C37 C38 1.516(5) . ?
C39 C40 1.515(5) . ?
C40 C41 1.537(4) . ?
C41 C42 1.523(5) . ?

loop_
_geom_hbond_atom_site_label_D
_geom_hbond_atom_site_label_H
_geom_hbond_atom_site_label_A
_geom_hbond_distance_DH
_geom_hbond_distance_HA
_geom_hbond_distance_DA
_geom_hbond_angle_DHA
_geom_hbond_site_symmetry_A
N1 H99 O5 0.86(4) 1.91(4) 2.765(4) 173(3) .
N2 H98 O4 0.85(3) 2.14(3) 2.972(4) 166(3) .
N3 H97 O4 0.91(4) 1.82(4) 2.732(4) 174(4) .

loop_
_cod_related_entry_id
_cod_related_entry_database
_cod_related_entry_code
1 ChemSpider 21120085
